data_1534015
loop_
_publ_author_name
'Pertlik, F.'
'Ertl, A.'
'Schuster, R.'
'Brandstaetter, F.'
'Koerner, W.'

_publ_section_title
;
 Na-rich dravite in the marbles from Friesach, Carinthia, Austria:
 chemistry and crystal structure
;
_journal_name_full
;
Neues Jahrbuch fuer Mineralogie. Monatshefte (Band=Jahr) (1950-)
;
_journal_page_first 277
_journal_page_last 288
_journal_volume 2003
_journal_year 2003
_chemical_formula_sum 'Al6.18 B3 Ca0.18 F0.12 H3.68 Mg2.82 Na0.66 O30.88 Si6'
_chemical_name_systematic
;
(Na0.66 Ca0.18) (Mg2.46 Al0.54) (Al5.64 Mg0.36) (B O3)3 (Si6 O18) ((O H)3.68 
F0.12 O0.2)
;
_space_group_IT_number 160
_symmetry_space_group_name_Hall 'R 3 -2"'
_symmetry_space_group_name_H-M 'R 3 m :H'
_cell_angle_alpha 90
_cell_angle_beta 90
_cell_angle_gamma 120
_cell_formula_units_Z 3
_cell_length_a 15.9459
_cell_length_b 15.9459
_cell_length_c 7.1723
_cell_volume 1579.382
_citation_journal_id_ASTM NJMMAW
_cod_data_source_file Pertlik_NJMMAW_2003_863.cif
_cod_data_source_block H3.68Al6.18B3Ca0.18F0.12Mg2.82Na0.66O30.88Si6
_cod_original_formula_sum 'H3.68 Al6.18 B3 Ca0.18 F0.12 Mg2.82 Na0.66 O30.88 Si6'
_cod_database_code 1534015

loop_
_symmetry_equiv_pos_as_xyz
x,y,z
-y,x-y,z
-x+y,-x,z
-y,-x,z
x,x-y,z
-x+y,y,z
x+2/3,y+1/3,z+1/3
-y+2/3,x-y+1/3,z+1/3
-x+y+2/3,-x+1/3,z+1/3
-y+2/3,-x+1/3,z+1/3
x+2/3,x-y+1/3,z+1/3
-x+y+2/3,y+1/3,z+1/3
x+1/3,y+2/3,z+2/3
-y+1/3,x-y+2/3,z+2/3
-x+y+1/3,-x+2/3,z+2/3
-y+1/3,-x+2/3,z+2/3
x+1/3,x-y+2/3,z+2/3
-x+y+1/3,y+2/3,z+2/3

loop_
_atom_site_label
_atom_site_type_symbol
_atom_site_fract_x
_atom_site_fract_y
_atom_site_fract_z
_atom_site_occupancy
_atom_site_U_iso_or_equiv
Mg1 Mg+2 0.72981 0.45962 0.7054 0.82 0.0
F1 F-1 0 0 0.2242 0.12 0.0
O5 O-2 0.42534 0.85068 0.5743 1 0.0
O1 O-2 0 0 0.2242 0.88 0.0
O7 O-2 0.71495 0.71505 0.9177 1 0.0
Ca1 Ca+2 0 0 0.7766 0.18 0.0
O2 O-2 0.93887 0.87774 0.5199 1 0.0
Si1 Si+4 0.80796 0.8098 0 1 0.0
Al1 Al+3 0.72981 0.45962 0.7054 0.18 0.0
O8 O-2 0.78992 0.72907 0.5564 1 0.0
H1 H+1 0.798 0.596 0.929 1 0.0
O6 O-2 0.80347 0.81283 0.2218 1 0.0
Al2 Al+3 0.70208 0.7385 0.3865 0.94 0.0
O3 O-2 0.90718 0.81436 0.9281 1 0.0
Na1 Na+1 0 0 0.7766 0.66 0.0
O4 O-2 0.80081 0.60162 0.8211 1 0.0
Mg2 Mg+2 0.70208 0.7385 0.3865 0.06 0.0
B1 B+3 0.8901 0.7802 0.5448 1 0.0
